data_1530108
loop_
_publ_author_name
'Hughes, J.M.'
'Cameron, M.'
'Crowley, K.D.'

_publ_section_title
;
 Structural variations in natural F, OH, and Cl apatites
;
_journal_name_full 'American Mineralogist'
_journal_page_first 870
_journal_page_last 876
_journal_volume 74
_journal_year 1989
_chemical_formula_sum 'Ca5 Cl0.1 F0.94 O12 P3'
_chemical_name_systematic 'Ca5 (P O4)3 F.94 Cl.1'
_space_group_IT_number 176
_symmetry_space_group_name_Hall '-P 6c'
_symmetry_space_group_name_H-M 'P 63/m'
_cell_angle_alpha 90
_cell_angle_beta 90
_cell_angle_gamma 120
_cell_formula_units_Z 2
_cell_length_a 9.397
_cell_length_b 9.397
_cell_length_c 6.878
_cell_volume 525.982
_citation_journal_id_ASTM AMMIAY
_cod_data_source_file Hughes_AMMIAY_1989_1845.cif
_cod_data_source_block Ca5Cl0.1F0.94O12P3
_cod_original_cell_volume 525.9825
_cod_database_code 1530108

loop_
_symmetry_equiv_pos_as_xyz
x,y,z
x-y,x,z+1/2
-y,x-y,z
-x,-y,z+1/2
-x+y,-x,z
y,-x+y,z+1/2
-x,-y,-z
-x+y,-x,-z-1/2
y,-x+y,-z
x,y,-z-1/2
x-y,x,-z
-y,x-y,-z-1/2

loop_
_atom_site_label
_atom_site_type_symbol
_atom_site_fract_x
_atom_site_fract_y
_atom_site_fract_z
_atom_site_occupancy
_atom_site_U_iso_or_equiv
Ca2 Ca+2 -0.00712 0.24227 0.25 1 0.0
O3 O-2 0.2575 0.3421 0.0705 1 0.0
O1 O-2 0.4849 0.3273 0.25 1 0.0
P1 P+5 0.36895 0.3985 0.25 1 0.0
Ca1 Ca+2 0.6667 0.3333 0.001 1 0.0
O2 O-2 0.4667 0.5875 0.25 1 0.0
Cl1 Cl-1 0 0 0.4323 0.05 0.0
F1 F-1 0 0 0.25 0.95 0.0
